data_1548916
loop_
_publ_author_name
'Yamamoto, S.'
'Pirillo, J.'
'Hijikata, Y.'
'Zhang, Z.'
'Awaga, K.'

_publ_section_title
;
 Nanopore-induced host-guest charge transfer phenomena in a metal-organic
 framework.
;
_journal_issue 13
_journal_name_full 'Chemical science'
_journal_page_first 3282
_journal_page_last 3289
_journal_paper_doi 10.1039/c7sc05390h
_journal_volume 9
_journal_year 2018
_chemical_formula_moiety 'C100 H17.5 Mn3.5 N10 O24'
_chemical_formula_sum 'C100 H17.5 Mn3.5 N10 O24'
_chemical_formula_weight 1952.71
_chemical_properties_physical Moisture-sensitive
_space_group_crystal_system triclinic
_space_group_IT_number 2
_space_group_name_Hall '-P 1'
_space_group_name_H-M_alt 'P -1'
_symmetry_space_group_name_Hall '-P 1'
_symmetry_space_group_name_H-M 'P -1'
_atom_sites_solution_hydrogens geom
_atom_sites_solution_primary direct
_atom_sites_solution_secondary difmap
_audit_update_record
;
2017-12-19 deposited with the CCDC.
2018-02-14 downloaded from the CCDC.
;
_cell_angle_alpha 100.9130
_cell_angle_beta 106.7800
_cell_angle_gamma 100.1190
_cell_formula_units_Z 2
_cell_length_a 14.6390
_cell_length_b 16.7430
_cell_length_c 20.5510
_cell_measurement_temperature 123
_cell_volume 4591.028
_computing_cell_refinement Unknown
_computing_data_collection Unknown
_computing_data_reduction Unknown
_computing_molecular_graphics 'CrystalStructure 4.2.5'
_computing_publication_material 'CrystalStructure 4.2.5 (Rigaku, 2017)'
_computing_structure_refinement 'SHELXL Version 2016/4 (Sheldrick, 2008)'
_computing_structure_solution 'SHELXS Version 2013/1 (Sheldrick, 2008)'
_diffrn_ambient_temperature 123
_diffrn_measured_fraction_theta_full 0.929
_diffrn_measured_fraction_theta_max 0.836
_diffrn_measurement_device_type 'synchrotron radiation'
_diffrn_radiation_type 'synchrotron radiation'
_diffrn_radiation_wavelength 0.75000
_diffrn_reflns_av_R_equivalents 0.0387
_diffrn_reflns_Laue_measured_fraction_full 0.929
_diffrn_reflns_Laue_measured_fraction_max 0.836
_diffrn_reflns_limit_h_max 20
_diffrn_reflns_limit_h_min -20
_diffrn_reflns_limit_k_max 23
_diffrn_reflns_limit_k_min -23
_diffrn_reflns_limit_l_max 29
_diffrn_reflns_limit_l_min -29
_diffrn_reflns_number 88344
_diffrn_reflns_point_group_measured_fraction_full 0.929
_diffrn_reflns_point_group_measured_fraction_max 0.836
_diffrn_reflns_theta_full 26.744
_diffrn_reflns_theta_max 32.247
_diffrn_reflns_theta_min 1.129
_diffrn_standards_number 0
_exptl_absorpt_coefficient_mu 0.000
_exptl_absorpt_correction_type none
_exptl_crystal_colour purple
_exptl_crystal_density_diffrn 1.547
_exptl_crystal_density_method 'not measured'
_exptl_crystal_description Block
_exptl_crystal_F_000 2223.00
_exptl_crystal_preparation 'Magnetic properties'
_exptl_crystal_recrystallization_method 'Crystal sponge'
_exptl_crystal_size_max 0.070
_exptl_crystal_size_mid 0.050
_exptl_crystal_size_min 0.040
_refine_diff_density_max 0.86
_refine_diff_density_min -0.74
_refine_ls_extinction_method none
_refine_ls_goodness_of_fit_ref 1.064
_refine_ls_hydrogen_treatment constr
_refine_ls_number_parameters 1215
_refine_ls_number_reflns 23143
_refine_ls_number_restraints 0
_refine_ls_R_factor_all 0.1107
_refine_ls_R_factor_gt 0.0883
_refine_ls_shift/su_max 0.055
_refine_ls_structure_factor_coef Fsqd
_refine_ls_weighting_details 'w = 1/[\s^2^(Fo^2^)+(0.1802P)^2^+2.4223P] where P=(Fo^2^+2Fc^2^)/3'
_refine_ls_weighting_scheme calc
_refine_ls_wR_factor_gt 0.2574
_refine_ls_wR_factor_ref 0.2772
_reflns_Friedel_coverage 0.000
_reflns_number_gt 16467
_reflns_number_total 23143
_reflns_threshold_expression F^2^>2.0\s(F^2^)
_cod_data_source_file c7sc05390h2.cif
_cod_data_source_block Template
_cod_depositor_comments 'Adding full bibliography for 1548915--1548916.cif.'
_cod_original_cell_volume 4591.0276
_cod_database_code 1548916

loop_
_space_group_symop_id
_space_group_symop_operation_xyz
1 +X,+Y,+Z
2 -X,-Y,-Z

loop_
_atom_site_label
_atom_site_type_symbol
_atom_site_fract_x
_atom_site_fract_y
_atom_site_fract_z
_atom_site_U_iso_or_equiv
_atom_site_adp_type
_atom_site_occupancy
_atom_site_site_symmetry_order
_atom_site_calc_flag
_atom_site_refinement_flags_posn
_atom_site_refinement_flags_adp
_atom_site_refinement_flags_occupancy
MN1 Mn 0.500000 1.000000 0.500000 0.04001(18) Uani 1 2 d S . P
MN2 Mn 0.35226(3) 0.92837(3) 0.32198(3) 0.03798(14) Uani 1 1 d . . .
MN3 Mn 0.45183(4) 0.77751(3) 0.26617(3) 0.04003(14) Uani 1 1 d . . .
MN4 Mn 0.51851(5) 0.61434(4) 0.16164(3) 0.05141(17) Uani 1 1 d . . .
O1 O 0.2112(2) 0.8597(2) 0.22739(15) 0.0608(8) Uani 1 1 d . . .
O2 O 0.35549(17) 0.85298(17) 0.21843(13) 0.0460(6) Uani 1 1 d . . .
O3 O -0.0790(2) 0.6354(2) 0.05230(14) 0.0561(7) Uani 1 1 d . . .
O4 O 0.1442(2) 0.5698(3) -0.10837(18) 0.0762(10) Uani 1 1 d . . .
O5 O 0.5256(2) 0.75717(17) 0.18938(13) 0.0480(6) Uani 1 1 d . . .
O6 O 0.5490(4) 1.1430(2) 0.10110(17) 0.0861(13) Uani 1 1 d . . .
O7 O 0.5133(2) 0.69672(18) 0.08162(15) 0.0568(7) Uani 1 1 d . . .
O8 O -0.44538(17) 0.89702(16) 0.31921(12) 0.0427(5) Uani 1 1 d . . .
O9 O -0.49153(15) 0.98854(15) 0.38926(12) 0.0394(5) Uani 1 1 d . . .
O10 O 0.36990(17) 1.04017(19) 0.47453(15) 0.0540(7) Uani 1 1 d . . .
O11 O 0.25952(18) 0.9496(2) 0.37869(15) 0.0557(7) Uani 1 1 d . . .
O12 O -0.3343(2) 0.32923(18) -0.20890(14) 0.0563(7) Uani 1 1 d . . .
O13 O -0.3631(2) 0.4165(2) -0.12401(15) 0.0605(7) Uani 1 1 d . . .
O14 O 0.6734(3) 0.6421(3) 0.1866(3) 0.0933(13) Uani 1 1 d . . .
O15 O 0.5046(6) 0.4983(3) 0.0929(3) 0.143(3) Uani 1 1 d . . .
O16 O 0.4753(3) 0.4142(2) 0.74075(16) 0.0744(10) Uani 1 1 d . . .
O17 O 0.2691(3) 0.4050(2) 0.36872(17) 0.0830(12) Uani 1 1 d . . .
O18 O 0.4679(3) 0.6450(2) 0.60720(16) 0.0813(11) Uani 1 1 d . . .
O19 O 0.38096(18) 0.81408(16) 0.34982(12) 0.0434(5) Uani 1 1 d . . .
O20 O 0.42913(18) 0.86426(17) 0.46623(13) 0.0474(6) Uani 1 1 d . . .
O21 O 0.4644(2) 0.28850(19) 0.67337(15) 0.0577(7) Uani 1 1 d . . .
O22 O -0.0943(2) 0.9177(2) 0.35444(19) 0.0708(10) Uani 1 1 d . . .
O23 O 0.3557(4) 1.0397(3) 0.2878(3) 0.1065(17) Uani 1 1 d . . .
O24 O -0.0024(2) 1.2269(2) 0.5255(2) 0.0743(11) Uani 1 1 d . . .
N1 N -0.0071(6) 0.2918(4) 0.1469(3) 0.1015(18) Uani 1 1 d . . .
N2 N -0.1341(7) -0.1259(7) 0.1594(6) 0.167(4) Uani 1 1 d . . .
N3 N -0.0184(7) 0.1937(7) 0.3558(6) 0.155(3) Uani 1 1 d . . .
N4 N 0.1233(17) 0.4720(16) 0.4567(13) 0.300(9) Uiso 1 1 d . . .
N5 N 0.8364(7) 0.6744(10) 0.2441(6) 0.259(9) Uani 1 1 d . . .
N6 N 0.1938(7) -0.0091(11) 0.0217(6) 0.218(6) Uani 1 1 d . . .
N7 N 0.1150(14) 0.5463(14) 0.4346(11) 0.258(7) Uiso 1 1 d . . .
N8 N 0.2805(13) 0.6131(13) 0.7372(9) 0.268(8) Uani 1 1 d . . .
N42 N 0.3562(6) 0.3339(5) 0.0932(7) 0.205(6) Uani 1 1 d . . .
N159 N 0.2667(11) 1.1434(5) 0.2649(6) 0.210(6) Uani 1 1 d . . .
C1 C -0.2497(2) 0.9808(2) 0.37912(19) 0.0464(8) Uani 1 1 d . . .
H1 H -0.265597 0.927606 0.349018 0.056 Uiso 1 1 calc R U .
C2 C -0.1512(2) 1.0273(3) 0.4089(2) 0.0468(8) Uani 1 1 d . . .
C3 C -0.1275(2) 1.1066(3) 0.4540(2) 0.0484(8) Uani 1 1 d . . .
C4 C -0.2011(3) 1.1408(3) 0.4687(2) 0.0523(9) Uani 1 1 d . . .
H4 H -0.185388 1.194261 0.498284 0.063 Uiso 1 1 calc R U .
C5 C -0.2986(2) 1.0949(2) 0.4389(2) 0.0461(8) Uani 1 1 d . . .
H5 H -0.348005 1.118145 0.448535 0.055 Uiso 1 1 calc R U .
C6 C -0.3231(2) 1.0145(2) 0.39485(17) 0.0410(7) Uani 1 1 d . . .
C7 C -0.0219(3) 1.1564(3) 0.4883(2) 0.0554(10) Uani 1 1 d . . .
C8 C 0.2136(3) 0.7749(3) 0.12018(19) 0.0493(8) Uani 1 1 d . . .
C9 C 0.2610(3) 0.8330(3) 0.19265(19) 0.0479(8) Uani 1 1 d . . .
C10 C 0.1146(3) 0.7319(2) 0.09833(18) 0.0469(8) Uani 1 1 d . . .
H10 H 0.076687 0.742925 0.126735 0.056 Uiso 1 1 calc R U .
C11 C 0.0732(2) 0.6727(2) 0.03402(18) 0.0441(7) Uani 1 1 d . . .
C12 C 0.1300(3) 0.6566(3) -0.00884(19) 0.0498(9) Uani 1 1 d . . .
C13 C 0.2278(3) 0.7031(3) 0.0124(2) 0.0605(11) Uani 1 1 d . . .
H13 H 0.265169 0.694909 -0.016879 0.073 Uiso 1 1 calc R U .
C14 C 0.2683(3) 0.7611(3) 0.0767(2) 0.0579(10) Uani 1 1 d . . .
H14 H 0.333536 0.791179 0.090948 0.069 Uiso 1 1 calc R U .
C15 C 0.0908(3) 0.5879(3) -0.0745(2) 0.0538(9) Uani 1 1 d . . .
C16 C -0.0111(3) 0.5392(3) -0.09467(19) 0.0484(8) Uani 1 1 d . . .
C17 C -0.0697(3) 0.5559(2) -0.05312(18) 0.0453(8) Uani 1 1 d . . .
C18 C -0.0303(3) 0.6228(2) 0.01427(18) 0.0466(8) Uani 1 1 d . . .
C19 C -0.1668(3) 0.5083(2) -0.07377(19) 0.0479(8) Uani 1 1 d . . .
H19 H -0.206129 0.520401 -0.046677 0.058 Uiso 1 1 calc R U .
C20 C -0.2046(3) 0.4433(2) -0.1345(2) 0.0499(8) Uani 1 1 d . . .
C21 C -0.1446(3) 0.4257(3) -0.1746(2) 0.0534(9) Uani 1 1 d . . .
H21 H -0.169032 0.381370 -0.214802 0.064 Uiso 1 1 calc R U .
C22 C -0.0492(3) 0.4737(3) -0.1552(2) 0.0546(9) Uani 1 1 d . . .
H22 H -0.010463 0.461940 -0.182818 0.066 Uiso 1 1 calc R U .
C23 C 0.5270(4) 1.0778(3) 0.0552(2) 0.0565(10) Uani 1 1 d . . .
C24 C 0.5247(3) 0.9968(3) 0.07259(19) 0.0494(8) Uani 1 1 d . . .
C25 C 0.5473(3) 0.9927(3) 0.1429(2) 0.0550(9) Uani 1 1 d . . .
H25 H 0.564097 1.041808 0.178304 0.066 Uiso 1 1 calc R U .
C26 C 0.5449(3) 0.9170(3) 0.1603(2) 0.0517(9) Uani 1 1 d . . .
H26 H 0.559246 0.915475 0.207157 0.062 Uiso 1 1 calc R U .
C27 C 0.5212(3) 0.8428(3) 0.10847(19) 0.0458(8) Uani 1 1 d . . .
C28 C 0.4982(3) 0.8450(3) 0.03788(19) 0.0479(8) Uani 1 1 d . . .
H28 H 0.482098 0.795652 0.002863 0.058 Uiso 1 1 calc R U .
C29 C 0.5196(3) 0.7602(3) 0.12645(18) 0.0457(8) Uani 1 1 d . . .
C30 C 0.4996(3) 0.9215(3) 0.02040(19) 0.0483(8) Uani 1 1 d . . .
C31 C -0.4281(2) 0.9618(2) 0.36549(16) 0.0376(6) Uani 1 1 d . . .
C32 C 0.1048(2) 1.0005(3) 0.4154(2) 0.0510(9) Uani 1 1 d . . .
H32 H 0.088013 0.948341 0.383675 0.061 Uiso 1 1 calc R U .
C33 C 0.2026(2) 1.0421(3) 0.4484(2) 0.0496(9) Uani 1 1 d . . .
C34 C 0.2264(3) 1.1196(3) 0.4981(3) 0.0631(12) Uani 1 1 d . . .
H34 H 0.292098 1.146486 0.522939 0.076 Uiso 1 1 calc R U .
C35 C 0.1530(3) 1.1563(3) 0.5103(3) 0.0670(13) Uani 1 1 d . . .
H35 H 0.169604 1.208450 0.542084 0.080 Uiso 1 1 calc R U .
C36 C 0.0548(3) 1.1154(3) 0.4752(2) 0.0534(10) Uani 1 1 d . . .
C37 C 0.0312(2) 1.0363(2) 0.42915(19) 0.0478(8) Uani 1 1 d . . .
C38 C 0.2839(2) 1.0079(3) 0.4334(2) 0.0474(8) Uani 1 1 d . . .
C39 C -0.3087(3) 0.3925(3) -0.1574(2) 0.0520(9) Uani 1 1 d . . .
C40 C 0.3451(4) 0.3546(3) 0.4915(3) 0.0727(14) Uani 1 1 d . . .
H40 H 0.313527 0.312528 0.450080 0.087 Uiso 1 1 calc R U .
C41 C 0.3556(4) 0.4373(3) 0.4907(2) 0.0624(11) Uani 1 1 d . . .
C42 C 0.1973(11) 0.6142(12) 0.5506(10) 0.186(6) Uani 1 1 d . . .
H42 H 0.193472 0.651979 0.522564 0.223 Uiso 1 1 calc R U .
C43 C 0.4048(4) 0.5001(3) 0.5523(2) 0.0587(10) Uani 1 1 d . . .
C44 C 0.4233(4) 0.5909(3) 0.5526(2) 0.0616(11) Uani 1 1 d . . .
C45 C 0.3878(3) 0.6133(3) 0.48451(19) 0.0540(9) Uani 1 1 d . . .
C46 C 0.3361(3) 0.5492(3) 0.4222(2) 0.0566(10) Uani 1 1 d . . .
C47 C 0.3037(3) 0.5707(3) 0.3585(2) 0.0563(9) Uani 1 1 d . . .
H47 H 0.268855 0.528984 0.317411 0.068 Uiso 1 1 calc R U .
C48 C 0.4062(3) 0.6959(3) 0.4818(2) 0.0509(8) Uani 1 1 d . . .
H48 H 0.439366 0.738072 0.522873 0.061 Uiso 1 1 calc R U .
C49 C 0.3752(3) 0.7166(2) 0.41747(19) 0.0469(8) Uani 1 1 d . . .
C50 C 0.3231(3) 0.6524(3) 0.3564(2) 0.0517(9) Uani 1 1 d . . .
H50 H 0.301268 0.665911 0.313611 0.062 Uiso 1 1 calc R U .
C51 C 0.3992(2) 0.8067(2) 0.41239(16) 0.0377(6) Uani 1 1 d . . .
C52 C 0.4593(4) 0.3640(3) 0.6836(2) 0.0589(10) Uani 1 1 d . . .
C53 C 0.4280(4) 0.3943(3) 0.6177(2) 0.0569(10) Uani 1 1 d . . .
C54 C 0.7446(11) 0.6758(8) 0.2378(7) 0.162(4) Uani 1 1 d . . .
C55 C -0.0731(3) 0.9873(3) 0.3931(2) 0.0545(10) Uani 1 1 d . . .
C56 C 0.2678(6) 0.3200(4) 0.1104(6) 0.127(3) Uani 1 1 d . . .
C57 C 0.2567(7) 0.3653(5) 0.1735(5) 0.139(4) Uani 1 1 d . . .
H57 H 0.311907 0.402288 0.207845 0.167 Uiso 1 1 calc R U .
C58 C 0.1715(6) 0.3564(4) 0.1845(3) 0.098(2) Uani 1 1 d . . .
H58 H 0.167667 0.389864 0.224826 0.117 Uiso 1 1 calc R U .
C59 C 0.0877(6) 0.2987(4) 0.1377(3) 0.0898(19) Uani 1 1 d . . .
C60 C 0.0962(5) 0.2495(4) 0.0786(3) 0.0859(17) Uani 1 1 d . . .
H60 H 0.042295 0.207878 0.047496 0.103 Uiso 1 1 calc R U .
C61 C 0.1855(6) 0.2621(4) 0.0656(4) 0.101(2) Uani 1 1 d . . .
H61 H 0.188766 0.229624 0.024633 0.121 Uiso 1 1 calc R U .
C62 C -0.0813(8) 0.2112(6) 0.1154(6) 0.129(3) Uani 1 1 d . . .
C63 C -0.0040(9) 0.3397(6) 0.2156(4) 0.141(4) Uani 1 1 d . . .
C64 C -0.0491(9) 0.1170(8) 0.2978(5) 0.136(4) Uani 1 1 d . . .
C65 C -0.1442(7) 0.0769(9) 0.2649(5) 0.139(4) Uani 1 1 d . . .
H65 H -0.191560 0.104323 0.272662 0.167 Uiso 1 1 calc R U .
C66 C -0.1762(6) -0.0038(9) 0.2196(5) 0.147(4) Uani 1 1 d . . .
H66 H -0.242359 -0.031786 0.199181 0.176 Uiso 1 1 calc R U .
C67 C -0.1023(8) -0.0385(10) 0.2075(6) 0.154(5) Uani 1 1 d . . .
C68 C -0.0030(6) -0.0001(8) 0.2395(4) 0.135(4) Uani 1 1 d . . .
H68 H 0.046276 -0.026275 0.233912 0.162 Uiso 1 1 calc R U .
C69 C 0.0186(10) 0.0897(14) 0.2854(6) 0.223(9) Uani 1 1 d . . .
H69 H 0.082515 0.123180 0.303585 0.268 Uiso 1 1 calc R U .
C70 C -0.0649(10) -0.1755(10) 0.1633(14) 0.290(13) Uani 1 1 d . . .
C71 C -0.0924(11) 0.2422(12) 0.3563(9) 0.216(8) Uani 1 1 d . . .
C72 C 0.1591(8) 0.5280(15) 0.5211(7) 0.187(8) Uani 1 1 d . . .
C73 C 0.3345(17) 1.228(2) 0.293(2) 0.56(4) Uani 1 1 d . . .
C74 C 0.2454(10) 0.5801(8) 0.6620(7) 0.140(4) Uani 1 1 d . . .
C75 C 0.2036(10) 0.5043(9) 0.6300(10) 0.170(5) Uani 1 1 d . . .
H75 H 0.203708 0.467150 0.658444 0.204 Uiso 1 1 calc R U .
C76 C 0.1624(13) 0.4723(11) 0.5661(11) 0.174(6) Uani 1 1 d . . .
H76 H 0.135004 0.414903 0.548354 0.208 Uiso 1 1 calc R U .
C77 C 0.2423(11) 0.6423(9) 0.6249(9) 0.186(6) Uani 1 1 d . . .
H77 H 0.268194 0.698947 0.647612 0.223 Uiso 1 1 calc R U .
C78 C 0.046(2) 0.4815(19) 0.3848(17) 0.321(13) Uiso 1 1 d . . .
C79 C 0.1019(17) 0.6144(16) 0.4055(13) 0.274(10) Uiso 1 1 d . . .
C80 C 0.3813(4) 0.3346(3) 0.5533(2) 0.0665(12) Uani 1 1 d . . .
H80 H 0.374630 0.278211 0.552812 0.080 Uiso 1 1 calc R U .
C81 C 0.3202(17) 0.6966(17) 0.7699(12) 0.323(16) Uani 1 1 d . . .
C82 C 0.284(2) 0.530(3) 0.766(2) 0.51(3) Uani 1 1 d . . .
C83 C 0.789(3) 0.7306(12) 0.3136(7) 0.43(3) Uani 1 1 d . . .
C84 C 0.163(3) 1.100(4) 0.2216(16) 0.71(5) Uani 1 1 d . . .
C85 C 0.3554(14) 0.3499(16) 0.0027(6) 0.309(13) Uani 1 1 d . . .
C86 C -0.2317(9) -0.1647(11) 0.1500(11) 0.233(8) Uani 1 1 d . . .
C87 C 0.0984(6) -0.0036(6) 0.0119(5) 0.116(3) Uani 1 1 d . . .
C88 C 0.0472(6) -0.0311(7) 0.0528(4) 0.122(3) Uani 1 1 d . . .
H88 H 0.078474 -0.052979 0.089029 0.146 Uiso 1 1 calc R U .
C89 C -0.0496(6) -0.0275(6) 0.0420(4) 0.110(2) Uani 1 1 d . . .
H89 H -0.081884 -0.046051 0.071240 0.132 Uiso 1 1 calc R U .
C90 C 0.2615(8) -0.0188(11) 0.0846(8) 0.194(6) Uani 1 1 d . . .
C91 C 0.2370(8) 0.0055(10) -0.0295(7) 0.173(5) Uani 1 1 d . . .
C92 C 0.4384(4) 0.4780(3) 0.6171(2) 0.0596(10) Uani 1 1 d . . .
H92 H 0.467314 0.519647 0.658939 0.071 Uiso 1 1 calc R U .
C93 C 0.398(2) 0.260(3) 0.1123(15) 0.46(3) Uani 1 1 d . . .
C94 C 0.8601(17) 0.6219(19) 0.1937(14) 0.354(15) Uani 1 1 d . . .
C95 C 0.304(3) 1.0760(13) 0.2751(9) 0.47(3) Uani 1 1 d . . .
C96 C 0.075(3) 0.358(3) 0.447(2) 0.48(2) Uiso 1 1 d . . .
C98 C 0.4347(12) 0.3736(17) 0.1740(13) 0.313(14) Uani 1 1 d . . .
C134 C 0.9332(17) 0.696(2) 0.3030(10) 0.38(2) Uani 1 1 d . . .
C163 C 0.0841(10) 0.2407(12) 0.3804(12) 0.236(9) Uani 1 1 d . . .
C172 C 0.3151(4) 0.4591(3) 0.4221(2) 0.0633(11) Uani 1 1 d . . .

loop_
_atom_site_aniso_label
_atom_site_aniso_U_11
_atom_site_aniso_U_22
_atom_site_aniso_U_33
_atom_site_aniso_U_23
_atom_site_aniso_U_13
_atom_site_aniso_U_12
MN1 0.0218(3) 0.0553(4) 0.0340(3) -0.0027(3) 0.0067(2) 0.0066(3)
MN2 0.0280(2) 0.0455(3) 0.0373(2) 0.0067(2) 0.00788(18) 0.0104(2)
MN3 0.0423(3) 0.0414(3) 0.0340(2) 0.00528(19) 0.01321(19) 0.0082(2)
MN4 0.0635(4) 0.0509(3) 0.0423(3) 0.0090(2) 0.0180(3) 0.0228(3)
O1 0.0401(13) 0.078(2) 0.0501(15) -0.0036(14) 0.0103(11) 0.0068(13)
O2 0.0358(11) 0.0555(15) 0.0388(12) 0.0091(10) 0.0049(9) 0.0074(11)
O3 0.0438(13) 0.0688(18) 0.0444(13) -0.0038(12) 0.0146(11) 0.0053(13)
O4 0.0533(16) 0.101(3) 0.0610(18) -0.0154(17) 0.0242(14) 0.0169(17)
O5 0.0540(14) 0.0568(15) 0.0430(13) 0.0184(11) 0.0226(11) 0.0212(13)
O6 0.161(4) 0.0551(18) 0.0436(15) 0.0101(13) 0.032(2) 0.034(2)
O7 0.0741(19) 0.0523(15) 0.0475(14) 0.0118(12) 0.0266(14) 0.0150(14)
O8 0.0353(11) 0.0490(13) 0.0395(11) 0.0040(10) 0.0135(9) 0.0058(10)
O9 0.0259(9) 0.0465(13) 0.0429(12) 0.0046(10) 0.0114(8) 0.0089(9)
O10 0.0247(10) 0.0680(17) 0.0628(16) 0.0054(13) 0.0117(10) 0.0124(11)
O11 0.0334(11) 0.0752(19) 0.0508(14) -0.0028(13) 0.0126(10) 0.0162(12)
O12 0.0619(16) 0.0523(15) 0.0422(13) 0.0013(11) 0.0147(12) -0.0018(13)
O13 0.0614(17) 0.0579(17) 0.0487(15) -0.0031(12) 0.0201(13) -0.0043(14)
O14 0.066(2) 0.124(4) 0.091(3) 0.025(3) 0.019(2) 0.040(2)
O15 0.244(7) 0.100(3) 0.078(3) -0.006(2) 0.020(4) 0.113(4)
O16 0.113(3) 0.070(2) 0.0435(15) 0.0176(14) 0.0223(17) 0.033(2)
O17 0.119(3) 0.0546(18) 0.0484(17) 0.0112(14) 0.0014(18) 0.000(2)
O18 0.120(3) 0.0574(18) 0.0394(15) 0.0022(13) 0.0061(17) 0.001(2)
O19 0.0402(12) 0.0508(14) 0.0357(11) 0.0075(10) 0.0117(9) 0.0076(11)
O20 0.0379(11) 0.0533(14) 0.0452(13) 0.0006(11) 0.0168(10) 0.0045(11)
O21 0.0702(18) 0.0564(16) 0.0516(15) 0.0235(13) 0.0174(13) 0.0226(15)
O22 0.0367(13) 0.0672(19) 0.085(2) -0.0244(16) 0.0164(14) 0.0063(13)
O23 0.108(3) 0.076(3) 0.118(4) 0.057(3) -0.007(3) 0.018(2)
O24 0.0365(13) 0.0662(19) 0.094(2) -0.0267(17) 0.0196(14) 0.0022(13)
N1 0.150(6) 0.093(4) 0.084(3) 0.035(3) 0.062(4) 0.034(4)
N2 0.112(6) 0.207(10) 0.163(8) -0.011(7) 0.056(6) 0.039(6)
N3 0.118(6) 0.182(9) 0.187(9) 0.057(8) 0.064(6) 0.061(6)
N5 0.116(6) 0.406(19) 0.165(9) -0.104(10) -0.031(6) 0.156(9)
N6 0.100(6) 0.44(2) 0.160(8) 0.131(11) 0.060(6) 0.083(9)
N8 0.254(17) 0.29(2) 0.166(13) 0.009(13) -0.003(12) 0.012(15)
N42 0.092(5) 0.120(5) 0.338(15) -0.084(7) 0.055(7) 0.041(4)
N159 0.322(16) 0.088(5) 0.175(9) 0.042(6) -0.003(10) 0.075(7)
C1 0.0327(14) 0.056(2) 0.0453(17) -0.0006(15) 0.0133(13) 0.0127(14)
C2 0.0306(14) 0.058(2) 0.0506(18) 0.0048(16) 0.0171(13) 0.0124(15)
C3 0.0319(15) 0.058(2) 0.0519(19) 0.0044(16) 0.0158(14) 0.0093(15)
C4 0.0384(16) 0.052(2) 0.057(2) -0.0033(17) 0.0150(15) 0.0086(16)
C5 0.0320(14) 0.050(2) 0.0530(19) 0.0050(15) 0.0169(14) 0.0067(14)
C6 0.0310(14) 0.0506(19) 0.0398(15) 0.0060(13) 0.0130(12) 0.0098(14)
C7 0.0389(17) 0.053(2) 0.061(2) -0.0095(18) 0.0150(16) 0.0077(16)
C8 0.0394(16) 0.062(2) 0.0386(17) 0.0093(15) 0.0060(13) 0.0091(16)
C9 0.0413(17) 0.055(2) 0.0389(16) 0.0064(15) 0.0080(13) 0.0048(16)
C10 0.0402(16) 0.056(2) 0.0388(16) 0.0042(15) 0.0092(13) 0.0131(16)
C11 0.0358(15) 0.053(2) 0.0373(16) 0.0056(14) 0.0063(12) 0.0132(15)
C12 0.0412(17) 0.063(2) 0.0391(17) 0.0027(15) 0.0103(14) 0.0139(17)
C13 0.0407(18) 0.091(3) 0.0424(19) 0.0065(19) 0.0113(15) 0.013(2)
C14 0.0357(16) 0.080(3) 0.0449(19) 0.0029(19) 0.0084(14) 0.0042(18)
C15 0.0453(18) 0.069(3) 0.0433(18) 0.0046(17) 0.0153(15) 0.0140(18)
C16 0.0493(19) 0.052(2) 0.0384(16) 0.0059(14) 0.0098(14) 0.0117(16)
C17 0.0438(17) 0.0497(19) 0.0369(16) 0.0049(14) 0.0092(13) 0.0110(15)
C18 0.0415(16) 0.054(2) 0.0388(16) 0.0024(14) 0.0099(13) 0.0135(16)
C19 0.0497(19) 0.050(2) 0.0384(16) 0.0063(14) 0.0110(14) 0.0100(16)
C20 0.055(2) 0.0454(19) 0.0420(17) 0.0069(14) 0.0123(15) 0.0062(17)
C21 0.056(2) 0.052(2) 0.0405(18) -0.0023(15) 0.0105(16) 0.0096(18)
C22 0.054(2) 0.062(2) 0.0428(18) 0.0006(16) 0.0144(16) 0.0176(18)
C23 0.077(3) 0.056(2) 0.0395(18) 0.0103(16) 0.0227(18) 0.019(2)
C24 0.057(2) 0.054(2) 0.0396(17) 0.0116(15) 0.0193(15) 0.0154(18)
C25 0.071(3) 0.052(2) 0.0391(17) 0.0063(15) 0.0186(17) 0.013(2)
C26 0.061(2) 0.058(2) 0.0390(17) 0.0147(16) 0.0194(16) 0.0144(19)
C27 0.0447(17) 0.056(2) 0.0422(17) 0.0143(15) 0.0208(14) 0.0147(16)
C28 0.056(2) 0.052(2) 0.0396(17) 0.0114(14) 0.0193(15) 0.0178(17)
C29 0.0469(18) 0.055(2) 0.0399(16) 0.0132(15) 0.0183(14) 0.0149(16)
C30 0.057(2) 0.054(2) 0.0384(16) 0.0110(15) 0.0201(15) 0.0198(18)
C31 0.0289(13) 0.0468(17) 0.0357(14) 0.0087(12) 0.0089(11) 0.0110(13)
C32 0.0307(15) 0.064(2) 0.0487(19) -0.0039(16) 0.0112(13) 0.0108(15)
C33 0.0311(15) 0.061(2) 0.0492(19) 0.0020(16) 0.0122(14) 0.0081(15)
C34 0.0306(16) 0.068(3) 0.071(3) -0.015(2) 0.0130(16) 0.0055(16)
C35 0.0366(17) 0.063(3) 0.078(3) -0.024(2) 0.0161(18) 0.0040(17)
C36 0.0309(15) 0.058(2) 0.062(2) -0.0038(18) 0.0165(15) 0.0055(15)
C37 0.0287(14) 0.057(2) 0.0469(18) -0.0058(15) 0.0098(13) 0.0085(14)
C38 0.0314(14) 0.059(2) 0.0496(18) 0.0047(16) 0.0148(13) 0.0122(15)
C39 0.056(2) 0.051(2) 0.0398(17) 0.0062(15) 0.0125(15) 0.0018(18)
C40 0.093(4) 0.060(3) 0.049(2) 0.0133(19) 0.006(2) 0.010(3)
C41 0.076(3) 0.054(2) 0.044(2) 0.0123(17) 0.0103(19) -0.001(2)
C42 0.160(12) 0.249(19) 0.176(14) 0.050(13) 0.081(11) 0.078(12)
C43 0.068(3) 0.050(2) 0.053(2) 0.0162(17) 0.0128(19) 0.010(2)
C44 0.076(3) 0.054(2) 0.045(2) 0.0130(17) 0.0098(19) 0.010(2)
C45 0.072(3) 0.050(2) 0.0373(17) 0.0116(15) 0.0156(17) 0.0123(19)
C46 0.059(2) 0.059(2) 0.0412(18) 0.0115(17) 0.0086(16) 0.002(2)
C47 0.060(2) 0.054(2) 0.0441(19) 0.0095(16) 0.0107(17) 0.0011(19)
C48 0.054(2) 0.050(2) 0.0416(17) 0.0088(15) 0.0103(15) 0.0090(17)
C49 0.0463(18) 0.049(2) 0.0431(17) 0.0105(15) 0.0146(14) 0.0088(16)
C50 0.054(2) 0.054(2) 0.0410(17) 0.0117(15) 0.0102(15) 0.0063(18)
C51 0.0327(14) 0.0479(18) 0.0353(14) 0.0113(13) 0.0123(11) 0.0141(13)
C52 0.072(3) 0.059(2) 0.047(2) 0.0217(18) 0.0156(19) 0.018(2)
C53 0.072(3) 0.053(2) 0.050(2) 0.0202(17) 0.0223(19) 0.014(2)
C54 0.193(12) 0.176(11) 0.132(9) 0.030(8) 0.057(9) 0.089(10)
C55 0.0346(16) 0.063(2) 0.056(2) -0.0066(18) 0.0137(15) 0.0119(16)
C56 0.097(5) 0.074(4) 0.179(8) -0.022(5) 0.020(5) 0.041(4)
C57 0.110(6) 0.084(4) 0.155(8) -0.020(4) -0.044(5) 0.055(4)
C58 0.130(6) 0.072(3) 0.069(3) 0.009(3) -0.005(4) 0.042(4)
C59 0.139(6) 0.079(4) 0.055(3) 0.026(3) 0.023(3) 0.043(4)
C60 0.106(5) 0.077(3) 0.066(3) 0.009(3) 0.016(3) 0.029(3)
C61 0.104(5) 0.082(4) 0.105(5) -0.004(3) 0.028(4) 0.033(4)
C62 0.141(7) 0.099(6) 0.164(9) 0.065(6) 0.071(7) 0.009(5)
C63 0.235(12) 0.137(7) 0.089(5) 0.045(5) 0.092(7) 0.062(8)
C64 0.152(9) 0.189(10) 0.093(5) 0.051(6) 0.036(6) 0.099(8)
C65 0.101(6) 0.236(13) 0.096(6) 0.056(7) 0.041(5) 0.049(7)
C66 0.079(5) 0.264(14) 0.095(6) 0.028(7) 0.027(4) 0.057(7)
C67 0.112(7) 0.264(15) 0.121(7) 0.080(9) 0.057(6) 0.071(9)
C68 0.087(5) 0.260(12) 0.085(5) 0.050(6) 0.039(4) 0.088(6)
C69 0.165(10) 0.47(3) 0.094(6) 0.090(12) 0.089(7) 0.134(15)
C70 0.129(10) 0.189(13) 0.50(3) -0.021(17) 0.075(15) 0.089(10)
C71 0.195(12) 0.34(2) 0.275(17) 0.210(17) 0.158(13) 0.190(14)
C72 0.100(6) 0.30(2) 0.104(7) -0.067(11) 0.031(6) 0.030(9)
C73 0.187(19) 0.41(4) 0.74(7) -0.38(4) 0.05(3) -0.06(2)
C74 0.170(10) 0.113(7) 0.138(9) 0.042(7) 0.042(8) 0.044(7)
C75 0.170(12) 0.134(10) 0.201(15) 0.012(10) 0.061(11) 0.060(9)
C76 0.190(15) 0.191(14) 0.173(13) 0.030(12) 0.102(13) 0.079(12)
C77 0.180(12) 0.155(11) 0.193(14) -0.020(10) 0.040(11) 0.073(9)
C80 0.087(3) 0.057(2) 0.052(2) 0.0182(19) 0.018(2) 0.014(2)
C81 0.24(2) 0.33(3) 0.23(2) -0.09(2) -0.091(17) 0.13(2)
C82 0.47(4) 0.69(6) 0.81(8) 0.63(6) 0.39(5) 0.45(5)
C83 0.84(7) 0.189(15) 0.086(8) -0.010(9) 0.080(19) -0.16(3)
C84 0.51(5) 1.18(12) 0.26(3) -0.17(5) -0.17(3) 0.62(7)
C85 0.291(19) 0.59(4) 0.108(8) 0.019(14) 0.100(10) 0.29(2)
C86 0.090(7) 0.261(17) 0.37(2) 0.140(17) 0.067(11) 0.045(9)
C87 0.079(4) 0.150(7) 0.102(5) 0.010(5) 0.028(4) 0.015(5)
C88 0.090(5) 0.169(8) 0.093(5) 0.024(5) 0.028(4) 0.016(5)
C89 0.087(4) 0.140(7) 0.088(5) 0.009(4) 0.030(4) 0.014(4)
C90 0.117(8) 0.312(18) 0.208(13) 0.166(13) 0.054(8) 0.085(10)
C91 0.112(7) 0.288(17) 0.164(10) 0.093(11) 0.081(7) 0.064(9)
C92 0.072(3) 0.056(2) 0.048(2) 0.0130(17) 0.0206(19) 0.011(2)
C93 0.40(3) 0.78(6) 0.30(3) 0.05(4) 0.11(3) 0.48(4)
C94 0.27(2) 0.51(4) 0.35(3) 0.03(3) 0.20(2) 0.22(3)
C95 1.14(8) 0.251(19) 0.187(15) 0.169(16) 0.25(3) 0.40(4)
C98 0.136(12) 0.41(3) 0.31(3) -0.04(2) 0.107(14) -0.058(16)
C134 0.202(18) 0.72(6) 0.127(13) 0.02(2) 0.019(13) 0.04(3)
C163 0.124(10) 0.229(16) 0.36(3) 0.134(18) 0.064(13) 0.020(10)
C172 0.076(3) 0.058(2) 0.043(2) 0.0081(17) 0.0093(19) 0.007(2)

loop_
_atom_type_symbol
_atom_type_description
_atom_type_scat_dispersion_real
_atom_type_scat_dispersion_imag
_atom_type_scat_source
C C 0.0000 0.0000
;
International Tables for Crystallography
(Vol. C, Tables 4.2.6.8 and 6.1.1.4)
;
H H 0.0000 0.0000
;
International Tables for Crystallography
(Vol. C, Table 6.1.1.4)
;
N N 0.0000 0.0000
;
International Tables for Crystallography
(Vol. C, Tables 4.2.6.8 and 6.1.1.4)
;
O O 0.0000 0.0000
;
International Tables for Crystallography
(Vol. C, Tables 4.2.6.8 and 6.1.1.4)
;
Mn Mn 0.0000 0.0000
;
International Tables for Crystallography
(Vol. C, Tables 4.2.6.8 and 6.1.1.4)
;

loop_
_geom_angle_atom_site_label_1
_geom_angle_atom_site_label_2
_geom_angle_atom_site_label_3
_geom_angle
_geom_angle_site_symmetry_1
_geom_angle_site_symmetry_3
O10 MN1 O10 180.00(15) 2_676 .
O10 MN1 O20 96.25(10) 2_676 2_676
O10 MN1 O20 83.75(10) . 2_676
O10 MN1 O20 83.75(10) 2_676 .
O10 MN1 O20 96.25(10) . .
O20 MN1 O20 180.0 2_676 .
O10 MN1 O9 87.43(10) 2_676 1_655
O10 MN1 O9 92.57(10) . 1_655
O20 MN1 O9 92.72(9) 2_676 1_655
O20 MN1 O9 87.28(9) . 1_655
O10 MN1 O9 92.57(10) 2_676 2_576
O10 MN1 O9 87.43(10) . 2_576
O20 MN1 O9 87.28(9) 2_676 2_576
O20 MN1 O9 92.72(9) . 2_576
O9 MN1 O9 180.0 1_655 2_576
O11 MN2 O23 95.79(19) . .
O11 MN2 O19 97.68(11) . .
O23 MN2 O19 165.87(18) . .
O11 MN2 O9 110.06(9) . 1_655
O23 MN2 O9 85.70(14) . 1_655
O19 MN2 O9 85.69(9) . 1_655
O11 MN2 O2 142.48(10) . .
O23 MN2 O2 92.83(18) . .
O19 MN2 O2 79.02(9) . .
O9 MN2 O2 106.96(8) 1_655 .
O11 MN2 O1 86.38(10) . .
O23 MN2 O1 90.61(15) . .
O19 MN2 O1 94.48(11) . .
O9 MN2 O1 163.42(10) 1_655 .
O2 MN2 O1 57.02(9) . .
O21 MN3 O12 94.37(13) 2_666 2_565
O21 MN3 O8 94.05(11) 2_666 1_655
O12 MN3 O8 171.04(11) 2_565 1_655
O21 MN3 O5 90.69(11) 2_666 .
O12 MN3 O5 92.28(11) 2_565 .
O8 MN3 O5 90.64(10) 1_655 .
O21 MN3 O2 170.08(11) 2_666 .
O12 MN3 O2 87.00(11) 2_565 .
O8 MN3 O2 84.18(10) 1_655 .
O5 MN3 O2 99.08(10) . .
O21 MN3 O19 92.00(11) 2_666 .
O12 MN3 O19 93.00(10) 2_565 .
O8 MN3 O19 83.68(9) 1_655 .
O5 MN3 O19 173.87(10) . .
O2 MN3 O19 78.10(9) . .
O13 MN4 O15 85.3(2) 2_565 .
O13 MN4 O14 173.11(16) 2_565 .
O15 MN4 O14 90.4(3) . .
O13 MN4 O16 92.94(15) 2_565 2_666
O15 MN4 O16 104.75(19) . 2_666
O14 MN4 O16 93.35(18) . 2_666
O13 MN4 O5 91.66(11) 2_565 .
O15 MN4 O5 154.13(17) . .
O14 MN4 O5 89.89(15) . .
O16 MN4 O5 101.05(11) 2_666 .
O13 MN4 O7 87.42(12) 2_565 .
O15 MN4 O7 97.95(18) . .
O14 MN4 O7 87.87(16) . .
O16 MN4 O7 157.25(12) 2_666 .
O5 MN4 O7 56.22(9) . .
C9 O1 MN2 90.9(2) . .
C9 O2 MN3 127.7(3) . .
C9 O2 MN2 91.5(2) . .
MN3 O2 MN2 95.44(9) . .
C29 O5 MN3 142.8(2) . .
C29 O5 MN4 90.9(2) . .
MN3 O5 MN4 106.47(11) . .
C29 O7 MN4 91.8(2) . .
C31 O8 MN3 143.7(2) . 1_455
C31 O9 MN2 114.4(2) . 1_455
C31 O9 MN1 127.4(2) . 1_455
MN2 O9 MN1 102.01(9) 1_455 1_455
C38 O10 MN1 134.9(3) . .
C38 O11 MN2 123.1(2) . .
C39 O12 MN3 141.8(3) . 2_565
C39 O13 MN4 125.9(3) . 2_565
C54 O14 MN4 137.0(7) . .
C52 O16 MN4 127.4(3) . 2_666
C51 O19 MN2 122.0(2) . .
C51 O19 MN3 132.0(2) . .
MN2 O19 MN3 95.74(10) . .
C51 O20 MN1 138.6(2) . .
C52 O21 MN3 133.4(3) . 2_666
C95 O23 MN2 134(2) . .
C59 N1 C62 118.9(6) . .
C59 N1 C63 114.3(7) . .
C62 N1 C63 116.6(7) . .
C86 N2 C70 118.5(14) . .
C86 N2 C67 111.5(11) . .
C70 N2 C67 118.6(11) . .
C163 N3 C71 117.1(14) . .
C163 N3 C64 117.9(12) . .
C71 N3 C64 115.7(11) . .
C72 N4 N7 81(2) . .
C72 N4 C78 127(2) . .
N7 N4 C78 52.2(14) . .
C72 N4 C96 121(3) . .
N7 N4 C96 151(3) . .
C78 N4 C96 99(2) . .
C54 N5 C94 121.9(14) . .
C54 N5 C134 136.7(14) . .
C94 N5 C134 98.5(16) . .
C54 N5 C83 52.6(12) . .
C94 N5 C83 171(2) . .
C134 N5 C83 85.1(13) . .
C87 N6 C91 119.6(10) . .
C87 N6 C90 126.1(10) . .
C91 N6 C90 113.9(9) . .
C78 N7 N4 72.3(18) . .
C78 N7 C79 102(2) . .
N4 N7 C79 174(3) . .
C78 N7 C72 115(2) . .
N4 N7 C72 48.1(14) . .
C79 N7 C72 138(2) . .
C81 N8 C74 123(2) . .
C81 N8 C82 132(2) . .
C74 N8 C82 103(2) . .
C56 N42 C93 101.4(17) . .
C56 N42 C98 97.9(10) . .
C93 N42 C98 75.7(16) . .
C56 N42 C85 121.5(10) . .
C93 N42 C85 114.5(12) . .
C98 N42 C85 133.8(12) . .
C95 N159 C84 100(3) . .
C95 N159 C73 118(2) . .
C84 N159 C73 141(3) . .
C6 C1 C2 119.7(3) . .
C6 C1 H1 120.1 . .
C2 C1 H1 120.1 . .
C3 C2 C1 120.1(3) . .
C3 C2 C55 121.6(3) . .
C1 C2 C55 118.2(3) . .
C4 C3 C2 120.1(3) . .
C4 C3 C7 118.9(3) . .
C2 C3 C7 121.0(3) . .
C3 C4 C5 119.8(3) . .
C3 C4 H4 120.1 . .
C5 C4 H4 120.1 . .
C4 C5 C6 120.7(3) . .
C4 C5 H5 119.6 . .
C6 C5 H5 119.6 . .
C1 C6 C5 119.6(3) . .
C1 C6 C31 119.0(3) . .
C5 C6 C31 121.3(3) . .
O24 C7 C36 122.3(3) . .
O24 C7 C3 120.4(3) . .
C36 C7 C3 117.3(3) . .
C14 C8 C10 120.0(3) . .
C14 C8 C9 120.3(3) . .
C10 C8 C9 119.7(3) . .
O1 C9 O2 120.6(3) . .
O1 C9 C8 121.5(3) . .
O2 C9 C8 117.9(3) . .
C11 C10 C8 119.7(3) . .
C11 C10 H10 120.2 . .
C8 C10 H10 120.2 . .
C10 C11 C12 120.1(3) . .
C10 C11 C18 118.7(3) . .
C12 C11 C18 121.0(3) . .
C11 C12 C13 119.4(3) . .
C11 C12 C15 121.3(3) . .
C13 C12 C15 119.2(3) . .
C14 C13 C12 119.8(4) . .
C14 C13 H13 120.1 . .
C12 C13 H13 120.1 . .
C13 C14 C8 120.9(4) . .
C13 C14 H14 119.6 . .
C8 C14 H14 119.6 . .
O4 C15 C16 121.4(4) . .
O4 C15 C12 120.5(4) . .
C16 C15 C12 118.0(3) . .
C22 C16 C17 119.5(4) . .
C22 C16 C15 119.2(4) . .
C17 C16 C15 121.3(3) . .
C16 C17 C19 120.0(3) . .
C16 C17 C18 121.3(3) . .
C19 C17 C18 118.7(3) . .
O3 C18 C17 121.9(3) . .
O3 C18 C11 121.1(3) . .
C17 C18 C11 117.0(3) . .
C20 C19 C17 120.3(4) . .
C20 C19 H19 119.9 . .
C17 C19 H19 119.9 . .
C19 C20 C21 119.2(4) . .
C19 C20 C39 120.7(4) . .
C21 C20 C39 120.0(3) . .
C22 C21 C20 120.7(3) . .
C22 C21 H21 119.7 . .
C20 C21 H21 119.7 . .
C21 C22 C16 120.3(4) . .
C21 C22 H22 119.9 . .
C16 C22 H22 119.9 . .
O6 C23 C24 121.2(4) . .
O6 C23 C30 120.8(4) . 2_675
C24 C23 C30 118.0(3) . 2_675
C30 C24 C25 118.1(4) . .
C30 C24 C23 121.7(3) . .
C25 C24 C23 120.1(4) . .
C26 C25 C24 121.0(4) . .
C26 C25 H25 119.5 . .
C24 C25 H25 119.5 . .
C25 C26 C27 120.5(3) . .
C25 C26 H26 119.7 . .
C27 C26 H26 119.7 . .
C26 C27 C28 119.6(4) . .
C26 C27 C29 121.3(3) . .
C28 C27 C29 119.1(3) . .
C30 C28 C27 119.7(4) . .
C30 C28 H28 120.2 . .
C27 C28 H28 120.2 . .
O7 C29 O5 121.1(4) . .
O7 C29 C27 120.6(3) . .
O5 C29 C27 118.3(3) . .
C28 C30 C24 121.0(3) . .
C28 C30 C23 118.7(3) . 2_675
C24 C30 C23 120.3(4) . 2_675
O8 C31 O9 125.4(3) . .
O8 C31 C6 116.7(3) . .
O9 C31 C6 117.9(3) . .
C33 C32 C37 120.4(4) . .
C33 C32 H32 119.8 . .
C37 C32 H32 119.8 . .
C32 C33 C34 118.8(3) . .
C32 C33 C38 122.4(3) . .
C34 C33 C38 118.8(3) . .
C35 C34 C33 120.7(3) . .
C35 C34 H34 119.6 . .
C33 C34 H34 119.6 . .
C36 C35 C34 120.0(4) . .
C36 C35 H35 120.0 . .
C34 C35 H35 120.0 . .
C35 C36 C37 119.2(3) . .
C35 C36 C7 119.0(3) . .
C37 C36 C7 121.8(3) . .
C32 C37 C36 120.7(3) . .
C32 C37 C55 117.9(3) . .
C36 C37 C55 121.4(3) . .
O10 C38 O11 125.5(3) . .
O10 C38 C33 118.4(3) . .
O11 C38 C33 116.1(3) . .
O12 C39 O13 125.6(4) . .
O12 C39 C20 116.8(4) . .
O13 C39 C20 117.6(3) . .
C80 C40 C41 119.3(5) . .
C80 C40 H40 120.3 . .
C41 C40 H40 120.3 . .
C40 C41 C43 120.3(4) . .
C40 C41 C172 119.1(4) . .
C43 C41 C172 120.5(4) . .
C77 C42 C72 117.7(16) . .
C77 C42 H42 121.1 . .
C72 C42 H42 121.2 . .
C41 C43 C92 119.5(4) . .
C41 C43 C44 121.8(4) . .
C92 C43 C44 118.8(4) . .
O18 C44 C45 121.1(4) . .
O18 C44 C43 120.6(4) . .
C45 C44 C43 118.3(4) . .
C48 C45 C46 119.9(4) . .
C48 C45 C44 120.4(4) . .
C46 C45 C44 119.7(4) . .
C47 C46 C45 119.4(4) . .
C47 C46 C172 118.5(4) . .
C45 C46 C172 122.1(4) . .
C50 C47 C46 120.2(4) . .
C50 C47 H47 119.9 . .
C46 C47 H47 119.9 . .
C45 C48 C49 120.3(4) . .
C45 C48 H48 119.9 . .
C49 C48 H48 119.9 . .
C48 C49 C50 119.1(4) . .
C48 C49 C51 121.4(3) . .
C50 C49 C51 119.5(3) . .
C47 C50 C49 121.2(4) . .
C47 C50 H50 119.4 . .
C49 C50 H50 119.4 . .
O20 C51 O19 126.5(3) . .
O20 C51 C49 119.5(3) . .
O19 C51 C49 113.9(3) . .
O16 C52 O21 127.3(4) . .
O16 C52 C53 117.9(4) . .
O21 C52 C53 114.8(4) . .
C92 C53 C80 117.3(4) . .
C92 C53 C52 124.1(4) . .
C80 C53 C52 118.5(4) . .
O14 C54 N5 126.3(11) . .
O14 C54 C83 149(2) . .
N5 C54 C83 84.4(19) . .
O22 C55 C37 122.0(3) . .
O22 C55 C2 121.2(3) . .
C37 C55 C2 116.8(3) . .
C61 C56 N42 120.7(8) . .
C61 C56 C57 114.8(8) . .
N42 C56 C57 124.5(8) . .
C58 C57 C56 122.8(7) . .
C58 C57 H57 118.6 . .
C56 C57 H57 118.6 . .
C57 C58 C59 121.7(7) . .
C57 C58 H58 119.2 . .
C59 C58 H58 119.2 . .
C60 C59 C58 117.6(8) . .
C60 C59 N1 119.9(7) . .
C58 C59 N1 122.3(6) . .
C59 C60 C61 120.3(7) . .
C59 C60 H60 119.9 . .
C61 C60 H60 119.9 . .
C56 C61 C60 122.5(7) . .
C56 C61 H61 118.7 . .
C60 C61 H61 118.7 . .
C69 C64 C65 122.7(14) . .
C69 C64 N3 115.3(13) . .
C65 C64 N3 121.8(10) . .
C64 C65 C66 123.8(10) . .
C64 C65 H65 118.1 . .
C66 C65 H65 118.1 . .
C67 C66 C65 114.9(10) . .
C67 C66 H66 122.6 . .
C65 C66 H66 122.6 . .
C66 C67 C68 123.9(14) . .
C66 C67 N2 116.3(11) . .
C68 C67 N2 119.7(10) . .
C67 C68 C69 114.0(9) . .
C67 C68 H68 123.0 . .
C69 C68 H68 123.0 . .
C64 C69 C68 119.8(15) . .
C64 C69 H69 120.1 . .
C68 C69 H69 120.1 . .
N4 C72 C42 139(2) . .
N4 C72 C76 101(2) . .
C42 C72 C76 119.5(13) . .
N4 C72 N7 50.5(12) . .
C42 C72 N7 90.2(19) . .
C76 C72 N7 149.8(18) . .
C75 C74 C77 120.0(14) . .
C75 C74 N8 125.1(16) . .
C77 C74 N8 113.6(14) . .
C74 C75 C76 129.3(19) . .
C74 C75 H75 115.4 . .
C76 C75 H75 115.4 . .
C75 C76 C72 116.7(18) . .
C75 C76 H76 121.6 . .
C72 C76 H76 121.6 . .
C42 C77 C74 116.5(13) . .
C42 C77 H77 121.7 . .
C74 C77 H77 121.7 . .
N7 C78 N4 55.5(16) . .
C40 C80 C53 123.5(5) . .
C40 C80 H80 118.3 . .
C53 C80 H80 118.2 . .
C54 C83 N5 43.0(9) . .
C88 C87 C89 117.5(8) . 2
C88 C87 N6 122.0(10) . .
C89 C87 N6 120.4(9) 2 .
C87 C88 C89 122.2(9) . .
C87 C88 H88 118.9 . .
C89 C88 H88 118.9 . .
C87 C89 C88 120.3(8) 2 .
C87 C89 H89 119.9 2 .
C88 C89 H89 119.9 . .
C53 C92 C43 119.9(4) . .
C53 C92 H92 120.0 . .
C43 C92 H92 120.0 . .
N42 C93 C98 54.8(14) . .
O23 C95 N159 161(4) . .
N42 C98 C93 49.5(10) . .
O17 C172 C46 121.5(4) . .
O17 C172 C41 121.1(4) . .
C46 C172 C41 117.5(4) . .

loop_
_geom_bond_atom_site_label_1
_geom_bond_atom_site_label_2
_geom_bond_distance
_geom_bond_site_symmetry_2
MN1 O10 2.088(2) 2_676
MN1 O10 2.088(2) .
MN1 O20 2.209(3) 2_676
MN1 O20 2.209(3) .
MN1 O9 2.289(2) 1_655
MN1 O9 2.289(2) 2_576
MN2 O11 2.062(3) .
MN2 O23 2.109(4) .
MN2 O19 2.173(3) .
MN2 O9 2.235(2) 1_655
MN2 O2 2.277(3) .
MN2 O1 2.317(3) .
MN3 O21 2.094(3) 2_666
MN3 O12 2.120(3) 2_565
MN3 O8 2.151(2) 1_655
MN3 O5 2.164(2) .
MN3 O2 2.201(3) .
MN3 O19 2.294(2) .
MN4 O13 2.112(3) 2_565
MN4 O15 2.114(4) .
MN4 O14 2.119(4) .
MN4 O16 2.129(3) 2_666
MN4 O5 2.327(3) .
MN4 O7 2.332(3) .
O1 C9 1.240(5) .
O2 C9 1.285(4) .
O3 C18 1.215(4) .
O4 C15 1.228(5) .
O5 C29 1.282(4) .
O6 C23 1.223(5) .
O7 C29 1.238(5) .
O8 C31 1.233(4) .
O8 MN3 2.151(2) 1_455
O9 C31 1.275(4) .
O9 MN2 2.235(2) 1_455
O9 MN1 2.289(2) 1_455
O10 C38 1.251(4) .
O11 C38 1.255(5) .
O12 C39 1.261(5) .
O12 MN3 2.120(3) 2_565
O13 C39 1.261(5) .
O13 MN4 2.112(3) 2_565
O14 C54 1.203(14) .
O16 C52 1.240(5) .
O16 MN4 2.129(3) 2_666
O17 C172 1.207(5) .
O18 C44 1.220(5) .
O19 C51 1.270(4) .
O20 C51 1.230(4) .
O21 C52 1.261(5) .
O21 MN3 2.094(3) 2_666
O22 C55 1.210(5) .
O23 C95 1.05(3) .
O24 C7 1.213(5) .
N1 C59 1.441(10) .
N1 C62 1.472(11) .
N1 C63 1.471(10) .
N2 C86 1.403(14) .
N2 C70 1.413(14) .
N2 C67 1.510(16) .
N3 C163 1.457(15) .
N3 C71 1.464(13) .
N3 C64 1.476(14) .
N4 C72 1.37(2) .
N4 N7 1.42(3) .
N4 C78 1.64(3) .
N4 C96 1.86(5) .
N5 C54 1.317(15) .
N5 C94 1.391(19) .
N5 C134 1.51(2) .
N5 C83 1.92(3) .
N6 C87 1.375(12) .
N6 C91 1.412(13) .
N6 C90 1.440(14) .
N7 C78 1.36(3) .
N7 C79 1.40(3) .
N7 C72 1.81(3) .
N8 C81 1.37(3) .
N8 C74 1.440(18) .
N8 C82 1.61(3) .
N42 C56 1.431(13) .
N42 C93 1.54(3) .
N42 C98 1.65(2) .
N42 C85 1.92(2) .
N159 C95 1.365(19) .
N159 C84 1.49(4) .
N159 C73 1.48(3) .
C1 C6 1.387(4) .
C1 C2 1.406(5) .
C1 H1 0.9300 .
C2 C3 1.389(5) .
C2 C55 1.503(5) .
C3 C4 1.386(5) .
C3 C7 1.508(5) .
C4 C5 1.391(5) .
C4 H4 0.9300 .
C5 C6 1.394(5) .
C5 H5 0.9300 .
C6 C31 1.513(4) .
C7 C36 1.478(5) .
C8 C14 1.376(6) .
C8 C10 1.399(5) .
C8 C9 1.504(5) .
C10 C11 1.388(5) .
C10 H10 0.9300 .
C11 C12 1.397(5) .
C11 C18 1.493(5) .
C12 C13 1.401(6) .
C12 C15 1.486(5) .
C13 C14 1.379(6) .
C13 H13 0.9300 .
C14 H14 0.9300 .
C15 C16 1.466(6) .
C16 C22 1.390(5) .
C16 C17 1.400(5) .
C17 C19 1.400(5) .
C17 C18 1.493(5) .
C19 C20 1.387(5) .
C19 H19 0.9300 .
C20 C21 1.400(6) .
C20 C39 1.498(6) .
C21 C22 1.384(6) .
C21 H21 0.9300 .
C22 H22 0.9300 .
C23 C24 1.464(6) .
C23 C30 1.492(5) 2_675
C24 C30 1.404(5) .
C24 C25 1.405(5) .
C25 C26 1.378(6) .
C25 H25 0.9300 .
C26 C27 1.390(5) .
C26 H26 0.9300 .
C27 C28 1.401(5) .
C27 C29 1.496(6) .
C28 C30 1.393(6) .
C28 H28 0.9300 .
C30 C23 1.492(5) 2_675
C32 C33 1.380(5) .
C32 C37 1.392(5) .
C32 H32 0.9300 .
C33 C34 1.407(6) .
C33 C38 1.491(5) .
C34 C35 1.389(5) .
C34 H34 0.9300 .
C35 C36 1.387(5) .
C35 H35 0.9300 .
C36 C37 1.395(5) .
C37 C55 1.494(5) .
C40 C80 1.356(6) .
C40 C41 1.370(7) .
C40 H40 0.9300 .
C41 C43 1.390(6) .
C41 C172 1.504(6) .
C42 C77 1.42(2) .
C42 C72 1.40(2) .
C42 H42 0.9300 .
C43 C92 1.422(6) .
C43 C44 1.495(6) .
C44 C45 1.489(6) .
C45 C48 1.376(6) .
C45 C46 1.413(6) .
C46 C47 1.396(6) .
C46 C172 1.486(7) .
C47 C50 1.359(6) .
C47 H47 0.9300 .
C48 C49 1.398(5) .
C48 H48 0.9300 .
C49 C50 1.400(5) .
C49 C51 1.519(5) .
C50 H50 0.9300 .
C52 C53 1.512(6) .
C53 C92 1.386(6) .
C53 C80 1.397(6) .
C54 C83 1.535(18) .
C56 C61 1.361(10) .
C56 C57 1.440(13) .
C57 C58 1.319(13) .
C57 H57 0.9300 .
C58 C59 1.384(10) .
C58 H58 0.9300 .
C59 C60 1.382(8) .
C60 C61 1.397(10) .
C60 H60 0.9300 .
C61 H61 0.9300 .
C64 C69 1.232(14) .
C64 C65 1.342(14) .
C65 C66 1.402(15) .
C65 H65 0.9300 .
C66 C67 1.375(14) .
C66 H66 0.9300 .
C67 C68 1.385(14) .
C68 C69 1.54(2) .
C68 H68 0.9300 .
C69 H69 0.9300 .
C72 C76 1.43(2) .
C74 C75 1.264(16) .
C74 C77 1.403(19) .
C75 C76 1.240(19) .
C75 H75 0.9300 .
C76 H76 0.9300 .
C77 H77 0.9300 .
C80 H80 0.9300 .
C87 C88 1.367(11) .
C87 C89 1.377(12) 2
C88 C89 1.384(11) .
C88 H88 0.9300 .
C89 C87 1.377(12) 2
C89 H89 0.9300 .
C92 H92 0.9300 .
C93 C98 1.96(4) .

loop_
_geom_torsion_atom_site_label_1
_geom_torsion_atom_site_label_2
_geom_torsion_atom_site_label_3
_geom_torsion_atom_site_label_4
_geom_torsion
_geom_torsion_site_symmetry_1
_geom_torsion_site_symmetry_4
C72 N4 N7 C78 -153(2) . .
C96 N4 N7 C78 -10(5) . .
C78 N4 N7 C72 153(2) . .
C96 N4 N7 C72 143(5) . .
C6 C1 C2 C3 0.3(6) . .
C6 C1 C2 C55 177.4(4) . .
C1 C2 C3 C4 -1.4(6) . .
C55 C2 C3 C4 -178.5(4) . .
C1 C2 C3 C7 178.1(4) . .
C55 C2 C3 C7 1.0(7) . .
C2 C3 C4 C5 1.1(7) . .
C7 C3 C4 C5 -178.4(4) . .
C3 C4 C5 C6 0.5(6) . .
C2 C1 C6 C5 1.3(6) . .
C2 C1 C6 C31 -176.8(3) . .
C4 C5 C6 C1 -1.6(6) . .
C4 C5 C6 C31 176.4(4) . .
C4 C3 C7 O24 -3.3(7) . .
C2 C3 C7 O24 177.2(5) . .
C4 C3 C7 C36 175.9(4) . .
C2 C3 C7 C36 -3.6(7) . .
MN2 O1 C9 O2 -1.6(4) . .
MN2 O1 C9 C8 176.8(4) . .
MN3 O2 C9 O1 99.7(4) . .
MN2 O2 C9 O1 1.7(4) . .
MN3 O2 C9 C8 -78.8(4) . .
MN2 O2 C9 C8 -176.9(3) . .
C14 C8 C9 O1 165.5(4) . .
C10 C8 C9 O1 -17.6(6) . .
C14 C8 C9 O2 -16.0(6) . .
C10 C8 C9 O2 160.9(4) . .
C14 C8 C10 C11 2.7(6) . .
C9 C8 C10 C11 -174.2(4) . .
C8 C10 C11 C12 -0.4(6) . .
C8 C10 C11 C18 175.3(4) . .
C10 C11 C12 C13 -2.6(6) . .
C18 C11 C12 C13 -178.2(4) . .
C10 C11 C12 C15 173.9(4) . .
C18 C11 C12 C15 -1.7(6) . .
C11 C12 C13 C14 3.3(7) . .
C15 C12 C13 C14 -173.2(4) . .
C12 C13 C14 C8 -1.0(8) . .
C10 C8 C14 C13 -2.0(7) . .
C9 C8 C14 C13 174.9(4) . .
C11 C12 C15 O4 -173.6(4) . .
C13 C12 C15 O4 2.9(7) . .
C11 C12 C15 C16 2.3(6) . .
C13 C12 C15 C16 178.8(4) . .
O4 C15 C16 C22 -3.0(7) . .
C12 C15 C16 C22 -178.9(4) . .
O4 C15 C16 C17 175.1(4) . .
C12 C15 C16 C17 -0.8(6) . .
C22 C16 C17 C19 -1.8(6) . .
C15 C16 C17 C19 180.0(4) . .
C22 C16 C17 C18 176.8(4) . .
C15 C16 C17 C18 -1.3(6) . .
C16 C17 C18 O3 -176.6(4) . .
C19 C17 C18 O3 2.0(6) . .
C16 C17 C18 C11 1.9(6) . .
C19 C17 C18 C11 -179.4(3) . .
C10 C11 C18 O3 2.5(6) . .
C12 C11 C18 O3 178.2(4) . .
C10 C11 C18 C17 -176.1(3) . .
C12 C11 C18 C17 -0.4(5) . .
C16 C17 C19 C20 1.5(6) . .
C18 C17 C19 C20 -177.2(4) . .
C17 C19 C20 C21 0.1(6) . .
C17 C19 C20 C39 -179.4(4) . .
C19 C20 C21 C22 -1.5(6) . .
C39 C20 C21 C22 178.1(4) . .
C20 C21 C22 C16 1.1(7) . .
C17 C16 C22 C21 0.5(6) . .
C15 C16 C22 C21 178.7(4) . .
O6 C23 C24 C30 -180.0(5) . .
C30 C23 C24 C30 0.7(7) 2_675 .
O6 C23 C24 C25 0.5(7) . .
C30 C23 C24 C25 -178.8(4) 2_675 .
C30 C24 C25 C26 0.0(6) . .
C23 C24 C25 C26 179.5(4) . .
C24 C25 C26 C27 0.8(7) . .
C25 C26 C27 C28 -0.9(6) . .
C25 C26 C27 C29 179.1(4) . .
C26 C27 C28 C30 0.2(6) . .
C29 C27 C28 C30 -179.9(3) . .
MN4 O7 C29 O5 0.0(4) . .
MN4 O7 C29 C27 179.5(3) . .
MN3 O5 C29 O7 -119.3(4) . .
MN4 O5 C29 O7 0.0(4) . .
MN3 O5 C29 C27 61.2(6) . .
MN4 O5 C29 C27 -179.5(3) . .
C26 C27 C29 O7 -168.9(4) . .
C28 C27 C29 O7 11.1(5) . .
C26 C27 C29 O5 10.6(5) . .
C28 C27 C29 O5 -169.3(3) . .
C27 C28 C30 C24 0.7(6) . .
C27 C28 C30 C23 -178.9(4) . 2_675
C25 C24 C30 C28 -0.8(6) . .
C23 C24 C30 C28 179.7(4) . .
C25 C24 C30 C23 178.8(4) . 2_675
C23 C24 C30 C23 -0.7(7) . 2_675
MN3 O8 C31 O9 -20.7(6) 1_455 .
MN3 O8 C31 C6 160.8(3) 1_455 .
MN2 O9 C31 O8 -15.7(4) 1_455 .
MN1 O9 C31 O8 113.6(3) 1_455 .
MN2 O9 C31 C6 162.8(2) 1_455 .
MN1 O9 C31 C6 -68.0(4) 1_455 .
C1 C6 C31 O8 -12.2(5) . .
C5 C6 C31 O8 169.7(4) . .
C1 C6 C31 O9 169.2(3) . .
C5 C6 C31 O9 -8.9(5) . .
C37 C32 C33 C34 2.3(7) . .
C37 C32 C33 C38 -177.7(4) . .
C32 C33 C34 C35 -4.2(8) . .
C38 C33 C34 C35 175.8(5) . .
C33 C34 C35 C36 2.1(9) . .
C34 C35 C36 C37 1.8(8) . .
C34 C35 C36 C7 -179.1(5) . .
O24 C7 C36 C35 4.5(8) . .
C3 C7 C36 C35 -174.7(5) . .
O24 C7 C36 C37 -176.3(5) . .
C3 C7 C36 C37 4.4(7) . .
C33 C32 C37 C36 1.6(7) . .
C33 C32 C37 C55 -178.5(4) . .
C35 C36 C37 C32 -3.7(7) . .
C7 C36 C37 C32 177.2(4) . .
C35 C36 C37 C55 176.5(5) . .
C7 C36 C37 C55 -2.7(7) . .
MN1 O10 C38 O11 -25.0(7) . .
MN1 O10 C38 C33 156.9(3) . .
MN2 O11 C38 O10 -27.1(6) . .
MN2 O11 C38 C33 151.0(3) . .
C32 C33 C38 O10 -166.3(4) . .
C34 C33 C38 O10 13.7(6) . .
C32 C33 C38 O11 15.4(6) . .
C34 C33 C38 O11 -164.6(4) . .
MN3 O12 C39 O13 -8.5(8) 2_565 .
MN3 O12 C39 C20 171.6(3) 2_565 .
MN4 O13 C39 O12 -21.5(6) 2_565 .
MN4 O13 C39 C20 158.3(3) 2_565 .
C19 C20 C39 O12 -172.9(4) . .
C21 C20 C39 O12 7.6(6) . .
C19 C20 C39 O13 7.3(6) . .
C21 C20 C39 O13 -172.3(4) . .
C80 C40 C41 C43 1.5(9) . .
C80 C40 C41 C172 -179.8(5) . .
C40 C41 C43 C92 -4.2(8) . .
C172 C41 C43 C92 177.1(5) . .
C40 C41 C43 C44 175.9(5) . .
C172 C41 C43 C44 -2.8(8) . .
C41 C43 C44 O18 -179.0(5) . .
C92 C43 C44 O18 1.1(8) . .
C41 C43 C44 C45 -0.1(7) . .
C92 C43 C44 C45 180.0(5) . .
O18 C44 C45 C48 1.1(8) . .
C43 C44 C45 C48 -177.7(4) . .
O18 C44 C45 C46 -179.7(5) . .
C43 C44 C45 C46 1.5(7) . .
C48 C45 C46 C47 -0.3(7) . .
C44 C45 C46 C47 -179.5(4) . .
C48 C45 C46 C172 179.4(4) . .
C44 C45 C46 C172 0.2(7) . .
C45 C46 C47 C50 0.9(7) . .
C172 C46 C47 C50 -178.8(4) . .
C46 C45 C48 C49 -1.0(7) . .
C44 C45 C48 C49 178.2(4) . .
C45 C48 C49 C50 1.7(6) . .
C45 C48 C49 C51 -176.7(4) . .
C46 C47 C50 C49 -0.2(7) . .
C48 C49 C50 C47 -1.1(6) . .
C51 C49 C50 C47 177.3(4) . .
MN1 O20 C51 O19 -17.5(5) . .
MN1 O20 C51 C49 166.1(2) . .
MN2 O19 C51 O20 -21.0(4) . .
MN3 O19 C51 O20 115.2(3) . .
MN2 O19 C51 C49 155.6(2) . .
MN3 O19 C51 C49 -68.2(4) . .
C48 C49 C51 O20 -14.4(5) . .
C50 C49 C51 O20 167.2(3) . .
C48 C49 C51 O19 168.8(3) . .
C50 C49 C51 O19 -9.6(5) . .
MN4 O16 C52 O21 -16.7(8) 2_666 .
MN4 O16 C52 C53 161.8(3) 2_666 .
MN3 O21 C52 O16 -29.1(8) 2_666 .
MN3 O21 C52 C53 152.3(3) 2_666 .
O16 C52 C53 C92 16.1(8) . .
O21 C52 C53 C92 -165.1(5) . .
O16 C52 C53 C80 -160.6(5) . .
O21 C52 C53 C80 18.1(7) . .
MN4 O14 C54 N5 168.1(12) . .
MN4 O14 C54 C83 -13(3) . .
C94 N5 C54 O14 -10(3) . .
C134 N5 C54 O14 -166(3) . .
C83 N5 C54 O14 179(2) . .
C94 N5 C54 C83 171(2) . .
C134 N5 C54 C83 14(3) . .
C32 C37 C55 O22 2.0(7) . .
C36 C37 C55 O22 -178.1(5) . .
C32 C37 C55 C2 -180.0(4) . .
C36 C37 C55 C2 -0.1(7) . .
C3 C2 C55 O22 178.9(5) . .
C1 C2 C55 O22 1.8(7) . .
C3 C2 C55 C37 0.9(6) . .
C1 C2 C55 C37 -176.2(4) . .
C93 N42 C56 C61 -79.9(16) . .
C98 N42 C56 C61 -156.9(13) . .
C85 N42 C56 C61 48.4(14) . .
C93 N42 C56 C57 101.6(15) . .
C98 N42 C56 C57 24.6(16) . .
C85 N42 C56 C57 -130.2(12) . .
C61 C56 C57 C58 -5.3(13) . .
N42 C56 C57 C58 173.3(10) . .
C56 C57 C58 C59 4.1(12) . .
C57 C58 C59 C60 0.6(10) . .
C57 C58 C59 N1 -176.2(7) . .
C62 N1 C59 C60 28.6(9) . .
C63 N1 C59 C60 172.8(6) . .
C62 N1 C59 C58 -154.7(7) . .
C63 N1 C59 C58 -10.6(9) . .
C58 C59 C60 C61 -3.7(9) . .
N1 C59 C60 C61 173.1(6) . .
N42 C56 C61 C60 -176.6(9) . .
C57 C56 C61 C60 2.0(12) . .
C59 C60 C61 C56 2.3(11) . .
C163 N3 C64 C69 14.8(17) . .
C71 N3 C64 C69 160.4(12) . .
C163 N3 C64 C65 -169.9(12) . .
C71 N3 C64 C65 -24.3(16) . .
C69 C64 C65 C66 7.7(19) . .
N3 C64 C65 C66 -167.2(10) . .
C64 C65 C66 C67 -3.5(16) . .
C65 C66 C67 C68 3.1(16) . .
C65 C66 C67 N2 179.4(10) . .
C86 N2 C67 C66 -15.6(16) . .
C70 N2 C67 C66 -158.7(16) . .
C86 N2 C67 C68 160.9(11) . .
C70 N2 C67 C68 18(2) . .
C66 C67 C68 C69 -5.5(15) . .
N2 C67 C68 C69 178.3(10) . .
C65 C64 C69 C68 -10.2(18) . .
N3 C64 C69 C68 165.0(9) . .
C67 C68 C69 C64 9.0(16) . .
N7 N4 C72 C42 -18(3) . .
C78 N4 C72 C42 -45(4) . .
C96 N4 C72 C42 -178(2) . .
N7 N4 C72 C76 169.5(14) . .
C78 N4 C72 C76 143(2) . .
C96 N4 C72 C76 10(3) . .
C78 N4 C72 N7 -27(2) . .
C96 N4 C72 N7 -160(3) . .
C77 C42 C72 N4 -169(2) . .
C77 C42 C72 C76 2.8(19) . .
C77 C42 C72 N7 177.4(12) . .
C78 N7 C72 N4 29(2) . .
C79 N7 C72 N4 179(3) . .
C78 N7 C72 C42 -163(2) . .
N4 N7 C72 C42 168.5(17) . .
C79 N7 C72 C42 -12(3) . .
C78 N7 C72 C76 8(3) . .
N4 N7 C72 C76 -21(3) . .
C79 N7 C72 C76 158(3) . .
C81 N8 C74 C75 -175.9(19) . .
C82 N8 C74 C75 17(2) . .
C81 N8 C74 C77 -9(3) . .
C82 N8 C74 C77 -176.3(15) . .
C77 C74 C75 C76 5(3) . .
N8 C74 C75 C76 171.7(17) . .
C74 C75 C76 C72 -1(3) . .
N4 C72 C76 C75 171.6(15) . .
C42 C72 C76 C75 -3(2) . .
N7 C72 C76 C75 -172.2(19) . .
C72 C42 C77 C74 0.9(19) . .
C75 C74 C77 C42 -5(2) . .
N8 C74 C77 C42 -172.7(14) . .
C79 N7 C78 N4 178(2) . .
C72 N7 C78 N4 -22.0(17) . .
C72 N4 C78 N7 34(3) . .
C96 N4 C78 N7 175(2) . .
C41 C40 C80 C53 1.1(9) . .
C92 C53 C80 C40 -0.9(8) . .
C52 C53 C80 C40 176.1(5) . .
O14 C54 C83 N5 -179(3) . .
C91 N6 C87 C88 168.3(13) . .
C90 N6 C87 C88 -20(2) . .
C91 N6 C87 C89 -9(2) . 2
C90 N6 C87 C89 162.6(15) . 2
C89 C87 C88 C89 -0.9(16) 2 .
N6 C87 C88 C89 -178.4(11) . .
C87 C88 C89 C87 0.9(16) . 2
C80 C53 C92 C43 -1.9(7) . .
C52 C53 C92 C43 -178.7(5) . .
C41 C43 C92 C53 4.4(7) . .
C44 C43 C92 C53 -175.7(4) . .
C56 N42 C93 C98 -95.3(12) . .
C85 N42 C93 C98 132.0(12) . .
MN2 O23 C95 N159 154(5) . .
C84 N159 C95 O23 164(5) . .
C73 N159 C95 O23 -12(6) . .
C56 N42 C98 C93 99.8(16) . .
C85 N42 C98 C93 -110.4(18) . .
C47 C46 C172 O17 -1.8(8) . .
C45 C46 C172 O17 178.5(5) . .
C47 C46 C172 C41 176.7(5) . .
C45 C46 C172 C41 -3.0(7) . .
C40 C41 C172 O17 4.1(9) . .
C43 C41 C172 O17 -177.3(6) . .
C40 C41 C172 C46 -174.4(5) . .
C43 C41 C172 C46 4.3(8) . .
